data_4347733
loop_
_publ_author_name
'Kobalz, K.'
'Kobalz, M.'
'M\"ollmer, J'
'Junghans, U.'
'Lange, M.'
'Bergmann, J.'
'Dietrich, S.'
'Wecks, M.'
'Gl\"aser, R'
'Krautscheid, H.'

_publ_section_title
;
 Bis(carboxyphenyl)-1,2,4-triazole Based Metal-Organic Frameworks: Impact
 of Metal Ion Substitution on Adsorption Performance.
;
_journal_issue 14
_journal_name_full 'Inorganic chemistry'
_journal_page_first 6938
_journal_page_last 6948
_journal_paper_doi 10.1021/acs.inorgchem.6b00530
_journal_volume 55
_journal_year 2016
_chemical_formula_moiety 'C17 H11 Cu N3 O4'
_chemical_formula_sum 'C17 H11 Cu N3 O4'
_chemical_formula_weight 384.83
_space_group_crystal_system tetragonal
_space_group_IT_number 136
_space_group_name_Hall '-P 4n 2n'
_space_group_name_H-M_alt 'P 42/m n m'
_atom_sites_solution_hydrogens geom
_atom_sites_solution_primary direct
_atom_sites_solution_secondary difmap
_audit_creation_method SHELXL-2013
_cell_angle_alpha 90
_cell_angle_beta 90
_cell_angle_gamma 90
_cell_formula_units_Z 4
_cell_length_a 16.6446(16)
_cell_length_b 16.6446(16)
_cell_length_c 11.9628(12)
_cell_measurement_reflns_used 12634
_cell_measurement_temperature 213(2)
_cell_measurement_theta_max 25.70
_cell_measurement_theta_min 2.09
_cell_volume 3314.2(6)
_computing_cell_refinement 'STOE IPDS software'
_computing_data_collection 'STOE IPDS software'
_computing_data_reduction 'STOE X-AREA'
_computing_molecular_graphics 'DIAMOND 3.2'
_computing_publication_material 'WinGX publication routines (Farrugia, 1999)'
_computing_structure_refinement 'SHELXL-2013 (Sheldrick, 2013)'
_computing_structure_solution SHELXS
_diffrn_ambient_temperature 213(2)
_diffrn_detector_area_resol_mean 6.67
_diffrn_measured_fraction_theta_full 0.987
_diffrn_measured_fraction_theta_max 0.985
_diffrn_measurement_device_type 'STOE IPDS 1'
_diffrn_measurement_method 'omega scans'
_diffrn_radiation_type MoK\a
_diffrn_radiation_wavelength 0.71073
_diffrn_reflns_av_R_equivalents 0.0481
_diffrn_reflns_av_unetI/netI 0.0411
_diffrn_reflns_Laue_measured_fraction_full 0.987
_diffrn_reflns_Laue_measured_fraction_max 0.985
_diffrn_reflns_limit_h_max 20
_diffrn_reflns_limit_h_min -19
_diffrn_reflns_limit_k_max 20
_diffrn_reflns_limit_k_min -20
_diffrn_reflns_limit_l_max 14
_diffrn_reflns_limit_l_min -13
_diffrn_reflns_number 18933
_diffrn_reflns_point_group_measured_fraction_full 0.987
_diffrn_reflns_point_group_measured_fraction_max 0.985
_diffrn_reflns_theta_full 25.242
_diffrn_reflns_theta_max 25.839
_diffrn_reflns_theta_min 2.096
_diffrn_source 'fine-focus sealed tube'
_exptl_absorpt_coefficient_mu 0.672
_exptl_absorpt_correction_T_max 0.9203
_exptl_absorpt_correction_T_min 0.8197
_exptl_absorpt_correction_type numerical
_exptl_absorpt_process_details 'STOE X-RED'
_exptl_crystal_colour green
_exptl_crystal_density_diffrn 0.771
_exptl_crystal_density_method 'not measured'
_exptl_crystal_description needle
_exptl_crystal_F_000 780
_exptl_crystal_size_max 0.270
_exptl_crystal_size_mid 0.140
_exptl_crystal_size_min 0.130
_refine_diff_density_max 0.927
_refine_diff_density_min -0.344
_refine_diff_density_rms 0.085
_refine_ls_extinction_method none
_refine_ls_goodness_of_fit_ref 1.105
_refine_ls_hydrogen_treatment riding
_refine_ls_matrix_type full
_refine_ls_number_parameters 68
_refine_ls_number_reflns 1744
_refine_ls_number_restraints 0
_refine_ls_restrained_S_all 1.105
_refine_ls_R_factor_all 0.0680
_refine_ls_R_factor_gt 0.0543
_refine_ls_shift/su_max 0.001
_refine_ls_shift/su_mean 0.000
_refine_ls_structure_factor_coef Fsqd
_refine_ls_weighting_details 'w=1/[\s^2^(Fo^2^)+(0.0900P)^2^] where P=(Fo^2^+2Fc^2^)/3'
_refine_ls_weighting_scheme calc
_refine_ls_wR_factor_gt 0.1403
_refine_ls_wR_factor_ref 0.1436
_reflns_Friedel_coverage 0.000
_reflns_number_gt 1344
_reflns_number_total 1744
_reflns_threshold_expression 'I > 2\s(I)'
_cod_data_source_file ic6b00530_si_003.cif
_cod_data_source_block compound_1Cu
_cod_original_cell_volume 3314.2(7)
_cod_database_code 4347733
_shelx_space_group_comment
;
The symmetry employed for this shelxl refinement is uniquely defined
by the following loop, which should always be used as a source of
symmetry information in preference to the above space-group names.
They are only intended as comments.
;
_shelx_estimated_absorpt_t_min 0.839
_shelx_estimated_absorpt_t_max 0.918
_shelxl_version_number 2013-3

loop_
_space_group_symop_operation_xyz
'x, y, z'
'x+1/2, -y+1/2, -z+1/2'
'-x, -y, z'
'-x+1/2, y+1/2, -z+1/2'
'y, x, -z'
'y+1/2, -x+1/2, z+1/2'
'-y+1/2, x+1/2, z+1/2'
'-y, -x, -z'
'-x, -y, -z'
'-x-1/2, y-1/2, z-1/2'
'x, y, -z'
'x-1/2, -y-1/2, z-1/2'
'-y, -x, z'
'-y-1/2, x-1/2, -z-1/2'
'y-1/2, -x-1/2, -z-1/2'
'y, x, z'

loop_
_atom_site_label
_atom_site_type_symbol
_atom_site_fract_x
_atom_site_fract_y
_atom_site_fract_z
_atom_site_U_iso_or_equiv
_atom_site_adp_type
_atom_site_occupancy
_atom_site_site_symmetry_order
_atom_site_calc_flag
_atom_site_refinement_flags_posn
_atom_site_refinement_flags_adp
_atom_site_refinement_flags_occupancy
_atom_site_disorder_assembly
_atom_site_disorder_group
C1 C 0.42280(16) 0.57720(16) 0.6464(4) 0.0279(9) Uani 1 2 d S T P A .
C2 C 0.37441(17) 0.62559(17) 0.7278(4) 0.0320(10) Uani 1 2 d S T P . .
C5 C 0.28298(17) 0.71702(17) 0.8708(4) 0.0339(10) Uani 1 2 d S T P . .
C6 C 0.3420(4) 0.3420(4) 0.7236(9) 0.045(2) Uiso 0.5 2 d S . P . .
H6A H 0.3090 0.3092 0.7723 0.067 Uiso 0.5 2 calc R U P . .
H6B H 0.3312 0.3984 0.7378 0.067 Uiso 0.25 1 calc R U P . .
H6C H 0.3983 0.3309 0.7379 0.067 Uiso 0.25 1 calc R U P . .
C7 C 0.32059(15) 0.32059(15) 0.5896(4) 0.0327(9) Uani 0.5 2 d S T P . .
C8 C 0.26686(15) 0.26686(15) 0.5569(4) 0.0334(9) Uani 0.5 2 d S T P . .
Cu1 Cu 0.44377(2) 0.44377(2) 0.5000 0.0189(2) Uani 1 4 d S T P A .
N1 N 0.3533(2) 0.3533(2) 0.5000 0.0331(12) Uani 1 4 d S T P . .
N2 N 0.32059(15) 0.32059(15) 0.5896(4) 0.0327(9) Uani 0.5 2 d S T P . .
N3 N 0.26686(15) 0.26686(15) 0.5569(4) 0.0334(9) Uani 0.5 2 d S T P . .
O1 O 0.39389(13) 0.51183(13) 0.6147(2) 0.0398(6) Uani 1 1 d . . . . .
C3A C 0.3187(4) 0.5912(5) 0.7922(7) 0.043(2) Uiso 0.512(10) 1 d . . P A 1
H3A H 0.3099 0.5354 0.7883 0.052 Uiso 0.512(10) 1 calc R U P A 1
C4A C 0.2737(5) 0.6380(5) 0.8651(8) 0.049(2) Uiso 0.512(10) 1 d . . P A 1
H4A H 0.2357 0.6130 0.9117 0.058 Uiso 0.512(10) 1 calc R U P A 1
C3B C 0.2918(5) 0.6100(5) 0.7367(8) 0.047(2) Uiso 0.488(10) 1 d . . P A 2
H3B H 0.2683 0.5685 0.6946 0.057 Uiso 0.488(10) 1 calc R U P A 2
C4B C 0.2451(5) 0.6558(5) 0.8075(8) 0.047(2) Uiso 0.488(10) 1 d . . P A 2
H4B H 0.1895 0.6467 0.8136 0.057 Uiso 0.488(10) 1 calc R U P A 2

loop_
_atom_site_aniso_label
_atom_site_aniso_U_11
_atom_site_aniso_U_22
_atom_site_aniso_U_33
_atom_site_aniso_U_23
_atom_site_aniso_U_13
_atom_site_aniso_U_12
C1 0.0297(13) 0.0297(13) 0.024(2) -0.0007(11) 0.0007(11) 0.0078(15)
C2 0.0321(13) 0.0321(13) 0.032(3) -0.0028(13) 0.0028(13) 0.0071(17)
C5 0.0350(14) 0.0350(14) 0.032(3) -0.0025(12) 0.0025(12) 0.0172(18)
C7 0.0357(13) 0.0357(13) 0.027(2) 0.0004(11) 0.0004(11) -0.0180(16)
C8 0.0362(13) 0.0362(13) 0.028(2) -0.0013(11) -0.0013(11) -0.0180(17)
Cu1 0.0170(3) 0.0170(3) 0.0225(4) 0.000 0.000 -0.0009(2)
N1 0.0317(17) 0.0317(17) 0.036(3) 0.000 0.000 -0.013(2)
N2 0.0357(13) 0.0357(13) 0.027(2) 0.0004(11) 0.0004(11) -0.0180(16)
N3 0.0362(13) 0.0362(13) 0.028(2) -0.0013(11) -0.0013(11) -0.0180(17)
O1 0.0400(12) 0.0322(11) 0.0471(16) -0.0126(11) 0.0199(11) -0.0031(10)

loop_
_atom_type_symbol
_atom_type_description
_atom_type_scat_dispersion_real
_atom_type_scat_dispersion_imag
_atom_type_scat_source
C C 0.0033 0.0016 'International Tables Vol C Tables 4.2.6.8 and 6.1.1.4'
H H 0.0000 0.0000 'International Tables Vol C Tables 4.2.6.8 and 6.1.1.4'
Cu Cu 0.3201 1.2651 'International Tables Vol C Tables 4.2.6.8 and 6.1.1.4'
N N 0.0061 0.0033 'International Tables Vol C Tables 4.2.6.8 and 6.1.1.4'
O O 0.0106 0.0060 'International Tables Vol C Tables 4.2.6.8 and 6.1.1.4'

loop_
_geom_angle_atom_site_label_1
_geom_angle_atom_site_label_2
_geom_angle_atom_site_label_3
_geom_angle
_geom_angle_site_symmetry_1
_geom_angle_site_symmetry_3
O1 C1 O1 125.4(4) . 13_665
O1 C1 C2 117.3(2) . .
O1 C1 C2 117.3(2) 13_665 .
C3A C2 C3A 105.3(8) 13_665 .
C3B C2 C3B 110.9(7) 13_665 .
C3A C2 C1 121.2(4) 13_665 .
C3A C2 C1 121.2(4) . .
C3B C2 C1 118.4(4) 13_665 .
C3B C2 C1 118.4(4) . .
C4A C5 C4A 103.2(7) . 13_665
C4B C5 C4B 110.7(8) . 13_665
C4A C5 N3 121.9(4) . 4_556
C4A C5 N3 121.9(4) 13_665 4_556
C4B C5 N3 118.2(4) . 4_556
C4B C5 N3 118.2(4) 13_665 4_556
C4A C5 C8 121.9(4) . 4_556
C4A C5 C8 121.9(4) 13_665 4_556
C4B C5 C8 118.2(4) . 4_556
C4B C5 C8 118.2(4) 13_665 4_556
N3 C5 C8 0.00(16) 4_556 4_556
N1 C7 C8 108.6(4) . .
N1 C7 C6 126.8(5) . .
C8 C7 C6 124.7(5) . .
C7 C8 N3 107.2(3) . 11_556
C7 C8 C8 107.2(3) . 11_556
N3 C8 C8 0.0(4) 11_556 11_556
C7 C8 C5 126.4(4) . 4_546
N3 C8 C5 126.4(2) 11_556 4_546
C8 C8 C5 126.4(2) 11_556 4_546
O1 Cu1 O1 88.65(16) 16 5_556
O1 Cu1 O1 167.50(13) 16 11_556
O1 Cu1 O1 89.99(16) 5_556 11_556
O1 Cu1 O1 89.99(16) 16 .
O1 Cu1 O1 167.49(13) 5_556 .
O1 Cu1 O1 88.65(16) 11_556 .
O1 Cu1 N1 96.25(7) 16 .
O1 Cu1 N1 96.25(7) 5_556 .
O1 Cu1 N1 96.25(7) 11_556 .
O1 Cu1 N1 96.25(7) . .
O1 Cu1 Cu1 83.75(7) 16 9_666
O1 Cu1 Cu1 83.75(7) 5_556 9_666
O1 Cu1 Cu1 83.75(7) 11_556 9_666
O1 Cu1 Cu1 83.75(7) . 9_666
N1 Cu1 Cu1 180.00(12) . 9_666
N2 N1 C7 0.0(4) 11_556 11_556
N2 N1 C7 108.5(5) 11_556 .
C7 N1 C7 108.5(5) 11_556 .
N2 N1 Cu1 125.7(2) 11_556 .
C7 N1 Cu1 125.7(2) 11_556 .
C7 N1 Cu1 125.7(2) . .
C1 O1 Cu1 123.5(2) . .
C2 C3A C4A 119.7(6) . .
C5 C4A C3A 121.7(7) . .
C4B C3B C2 119.7(7) . .
C3B C4B C5 118.3(7) . .

loop_
_geom_bond_atom_site_label_1
_geom_bond_atom_site_label_2
_geom_bond_distance
_geom_bond_site_symmetry_2
C1 O1 1.249(3) .
C1 O1 1.249(3) 13_665
C1 C2 1.499(6) .
C2 C3A 1.335(8) 13_665
C2 C3A 1.335(8) .
C2 C3B 1.404(8) 13_665
C2 C3B 1.404(8) .
C5 C4A 1.327(8) .
C5 C4A 1.327(8) 13_665
C5 C4B 1.417(9) .
C5 C4B 1.418(9) 13_665
C5 N3 1.458(6) 4_556
C5 C8 1.458(6) 4_556
C6 C7 1.681(12) .
C7 N1 1.320(5) .
C7 C8 1.324(5) .
C8 N3 1.361(9) 11_556
C8 C8 1.361(9) 11_556
C8 C5 1.457(6) 4_546
Cu1 O1 1.963(2) 16
Cu1 O1 1.963(2) 5_556
Cu1 O1 1.963(2) 11_556
Cu1 O1 1.963(2) .
Cu1 N1 2.129(5) .
Cu1 Cu1 2.6471(12) 9_666
N1 N2 1.320(5) 11_556
N1 C7 1.320(5) 11_556
C3A C4A 1.389(11) .
C3B C4B 1.379(12) .
